data_7709094
loop_
_publ_author_name
'Mondal, Arpan'
'Konar, Sanjit'

_publ_section_title
;
 Effect of an axial coordination environment on quantum tunnelling of
 magnetization for dysprosium single-ion magnets with theoretical insight.
;
_journal_issue 4
_journal_name_full 'Dalton transactions (Cambridge, England : 2003)'
_journal_page_first 1464
_journal_page_last 1473
_journal_paper_doi 10.1039/d1dt03678e
_journal_volume 51
_journal_year 2022
_chemical_formula_sum 'C51 H59 B2 Cl Dy N8 O7'
_chemical_formula_weight 1115.63
_space_group_crystal_system monoclinic
_space_group_IT_number 14
_space_group_name_Hall '-P 2yn'
_space_group_name_H-M_alt 'P 1 21/n 1'
_atom_sites_solution_hydrogens geom
_audit_creation_method SHELXL-2018/1
_audit_update_record
;
2021-09-19 deposited with the CCDC.	2021-12-14 downloaded from the CCDC.
;
_cell_angle_alpha 90
_cell_angle_beta 91.5360(10)
_cell_angle_gamma 90
_cell_formula_units_Z 4
_cell_length_a 11.9371(2)
_cell_length_b 19.0224(4)
_cell_length_c 22.7876(4)
_cell_measurement_reflns_used 8946
_cell_measurement_temperature 296(2)
_cell_measurement_theta_max 25.82
_cell_measurement_theta_min 2.32
_cell_volume 5172.57(17)
_computing_structure_refinement 'SHELXL-2018/1 (Sheldrick, 2018)'
_computing_structure_solution 'SHELXT 2014/5 (Sheldrick, 2014)'
_diffrn_ambient_temperature 296(2)
_diffrn_measured_fraction_theta_full 0.998
_diffrn_measured_fraction_theta_max 0.994
_diffrn_measurement_device_type 'Bruker APEX-II CCD'
_diffrn_measurement_method '\f and \w scans'
_diffrn_radiation_type MoK\a
_diffrn_radiation_wavelength 0.71073
_diffrn_reflns_av_R_equivalents 0.0373
_diffrn_reflns_av_unetI/netI 0.0449
_diffrn_reflns_Laue_measured_fraction_full 0.998
_diffrn_reflns_Laue_measured_fraction_max 0.994
_diffrn_reflns_limit_h_max 14
_diffrn_reflns_limit_h_min -14
_diffrn_reflns_limit_k_max 19
_diffrn_reflns_limit_k_min -23
_diffrn_reflns_limit_l_max 27
_diffrn_reflns_limit_l_min -27
_diffrn_reflns_number 30468
_diffrn_reflns_point_group_measured_fraction_full 0.998
_diffrn_reflns_point_group_measured_fraction_max 0.994
_diffrn_reflns_theta_full 25.242
_diffrn_reflns_theta_max 25.826
_diffrn_reflns_theta_min 1.395
_exptl_absorpt_coefficient_mu 1.554
_exptl_absorpt_correction_type multi-scan
_exptl_crystal_colour yellow
_exptl_crystal_density_diffrn 1.433
_exptl_crystal_description block
_exptl_crystal_F_000 2280
_exptl_crystal_size_max 0.72
_exptl_crystal_size_mid 0.56
_exptl_crystal_size_min 0.47
_exptl_transmission_factor_max 0.482
_exptl_transmission_factor_min 0.366
_refine_diff_density_max 0.525
_refine_diff_density_min -0.483
_refine_diff_density_rms 0.081
_refine_ls_extinction_method none
_refine_ls_goodness_of_fit_ref 1.027
_refine_ls_hydrogen_treatment constr
_refine_ls_matrix_type full
_refine_ls_number_parameters 639
_refine_ls_number_reflns 9924
_refine_ls_number_restraints 0
_refine_ls_restrained_S_all 1.027
_refine_ls_R_factor_all 0.0413
_refine_ls_R_factor_gt 0.0320
_refine_ls_shift/su_max 0.001
_refine_ls_shift/su_mean 0.000
_refine_ls_structure_factor_coef Fsqd
_refine_ls_weighting_details 'w=1/[\s^2^(Fo^2^)+(0.0246P)^2^+2.3987P] where P=(Fo^2^+2Fc^2^)/3'
_refine_ls_weighting_scheme calc
_refine_ls_wR_factor_gt 0.0615
_refine_ls_wR_factor_ref 0.0648
_reflns_Friedel_coverage 0.000
_reflns_number_gt 8351
_reflns_number_total 9924
_reflns_threshold_expression 'I > 2\s(I)'
_cod_data_source_file d1dt03678e2.cif
_cod_data_source_block Complex-1
_cod_depositor_comments 'Adding full bibliography for 7709094--7709095.cif.'
_cod_original_sg_symbol_H-M 'P 21/n'
_cod_database_code 7709094
_shelx_shelxl_version_number 2018/1
_shelx_space_group_comment
;
The symmetry employed for this shelxl refinement is uniquely defined
by the following loop, which should always be used as a source of
symmetry information in preference to the above space-group names.
They are only intended as comments.
;

loop_
_space_group_symop_operation_xyz
'x, y, z'
'-x+1/2, y+1/2, -z+1/2'
'-x, -y, -z'
'x-1/2, -y-1/2, z-1/2'

loop_
_atom_site_label
_atom_site_type_symbol
_atom_site_fract_x
_atom_site_fract_y
_atom_site_fract_z
_atom_site_U_iso_or_equiv
_atom_site_adp_type
_atom_site_occupancy
_atom_site_site_symmetry_order
_atom_site_calc_flag
_atom_site_refinement_flags_posn
_atom_site_refinement_flags_adp
_atom_site_refinement_flags_occupancy
_atom_site_disorder_assembly
_atom_site_disorder_group
Dy1 Dy 0.44792(2) 0.29079(2) 0.22004(2) 0.01826(5) Uani 1 1 d . . . . .
Cl1 Cl 0.20304(7) 0.11423(4) 0.48463(3) 0.0343(2) Uani 1 1 d . . . . .
O2 O 0.57268(16) 0.23707(10) 0.14818(8) 0.0218(5) Uani 1 1 d . . . . .
O5 O 0.63657(16) 0.31288(10) 0.24606(8) 0.0228(5) Uani 1 1 d . . . . .
O1 O 0.47615(16) 0.25730(10) 0.32129(8) 0.0224(5) Uani 1 1 d . . . . .
O3 O 0.40266(16) 0.17207(10) 0.22984(8) 0.0227(5) Uani 1 1 d . . . . .
O6 O 0.51316(16) 0.40065(10) 0.25333(8) 0.0213(5) Uani 1 1 d . . . . .
O4 O 0.31023(17) 0.23379(10) 0.16061(8) 0.0235(5) Uani 1 1 d . . . . .
N7 N 0.7061(2) 0.26265(13) 0.08039(10) 0.0262(6) Uani 1 1 d . . . . .
H7 H 0.723777 0.294579 0.055567 0.031 Uiso 1 1 calc R U . . .
N5 N 0.4720(2) 0.35626(13) 0.12560(10) 0.0215(6) Uani 1 1 d . . . . .
N6 N 0.5653(2) 0.33887(13) 0.09603(10) 0.0250(6) Uani 1 1 d . . . . .
H6 H 0.592479 0.365910 0.069716 0.030 Uiso 1 1 calc R U . . .
N2 N 0.2949(2) 0.27902(12) 0.34137(10) 0.0244(6) Uani 1 1 d . . . . .
H2 H 0.239211 0.275615 0.364354 0.029 Uiso 1 1 calc R U . . .
N4 N 0.2993(2) 0.38116(12) 0.18938(10) 0.0208(6) Uani 1 1 d . . . . .
N3 N 0.2876(2) 0.31333(12) 0.28870(10) 0.0212(6) Uani 1 1 d . . . . .
O7 O 0.1410(2) 0.25776(13) 0.43271(11) 0.0463(7) Uani 1 1 d . . . . .
H7A H 0.151319 0.217830 0.445304 0.069 Uiso 1 1 calc R U . . .
N1 N 0.4052(2) 0.21526(14) 0.40616(10) 0.0314(7) Uani 1 1 d . . . . .
H1 H 0.344897 0.210225 0.425515 0.038 Uiso 1 1 calc R U . . .
C15 C 0.4202(2) 0.41356(15) 0.11201(12) 0.0220(7) Uani 1 1 d . . . . .
C18 C 0.7789(3) 0.20408(15) 0.08328(12) 0.0229(7) Uani 1 1 d . . . . .
C17 C 0.6136(2) 0.27576(15) 0.11062(12) 0.0207(7) Uani 1 1 d . . . . .
C14 C 0.3142(2) 0.42355(15) 0.14286(12) 0.0211(7) Uani 1 1 d . . . . .
C32 C 0.3155(3) 0.09774(16) 0.14446(13) 0.0243(7) Uani 1 1 d . . . . .
C39 C 0.4717(3) 0.47051(16) 0.25623(16) 0.0370(9) Uani 1 1 d . . . . .
H39A H 0.487962 0.494834 0.220534 0.056 Uiso 1 1 calc R U . . .
H39B H 0.507092 0.494433 0.288863 0.056 Uiso 1 1 calc R U . . .
H39C H 0.392161 0.469477 0.261237 0.056 Uiso 1 1 calc R U . . .
C40 C 0.6608(3) 0.39536(15) 0.33759(14) 0.0279(7) Uani 1 1 d . . . . .
C19 C 0.8854(3) 0.21498(16) 0.06208(13) 0.0275(7) Uani 1 1 d . . . . .
H19 H 0.906065 0.259272 0.048893 0.033 Uiso 1 1 calc R U . . .
C6 C 0.5056(3) 0.18588(17) 0.43069(13) 0.0279(7) Uani 1 1 d . . . . .
C33 C 0.2392(3) 0.04337(17) 0.13810(14) 0.0327(8) Uani 1 1 d . . . . .
H33 H 0.174477 0.044579 0.159923 0.039 Uiso 1 1 calc R U . . .
C46 C 0.7155(2) 0.43664(16) 0.22777(14) 0.0275(7) Uani 1 1 d . . . . .
C1 C 0.6080(3) 0.21674(18) 0.42408(15) 0.0375(9) Uani 1 1 d . . . . .
H1A H 0.614450 0.257613 0.402040 0.045 Uiso 1 1 calc R U . . .
C7 C 0.3977(3) 0.25049(16) 0.35471(12) 0.0234(7) Uani 1 1 d . . . . .
C23 C 0.7476(3) 0.13876(16) 0.10301(13) 0.0294(8) Uani 1 1 d . . . . .
H23 H 0.676497 0.131536 0.117643 0.035 Uiso 1 1 calc R U . . .
C45 C 0.5732(3) 0.40100(16) 0.37714(14) 0.0339(8) Uani 1 1 d . . . . .
H45 H 0.499958 0.400068 0.362255 0.041 Uiso 1 1 calc R U . . .
C10 C 0.2017(2) 0.38515(15) 0.21816(12) 0.0202(6) Uani 1 1 d . . . . .
C11 C 0.1161(3) 0.43004(16) 0.19966(13) 0.0268(7) Uani 1 1 d . . . . .
H11 H 0.048277 0.430738 0.218849 0.032 Uiso 1 1 calc R U . . .
C13 C 0.2342(3) 0.47177(15) 0.12424(12) 0.0237(7) Uani 1 1 d . . . . .
H13 H 0.248178 0.502336 0.093437 0.028 Uiso 1 1 calc R U . . .
B2 B 0.6356(3) 0.38780(18) 0.26748(16) 0.0249(8) Uani 1 1 d . . . . .
C26 C 0.1887(3) 0.15790(15) 0.22860(13) 0.0242(7) Uani 1 1 d . . . . .
C8 C 0.1953(2) 0.34275(15) 0.27237(12) 0.0221(7) Uani 1 1 d . . . . .
C2 C 0.7020(3) 0.1864(2) 0.45061(16) 0.0442(9) Uani 1 1 d . . . . .
H2A H 0.771931 0.206738 0.445571 0.053 Uiso 1 1 calc R U . . .
C9 C 0.0889(3) 0.33990(17) 0.30560(14) 0.0312(8) Uani 1 1 d . . . . .
H9A H 0.082113 0.294637 0.323798 0.047 Uiso 1 1 calc R U . . .
H9B H 0.026212 0.347453 0.279058 0.047 Uiso 1 1 calc R U . . .
H9C H 0.090062 0.375771 0.335237 0.047 Uiso 1 1 calc R U . . .
C16 C 0.4616(3) 0.46398(17) 0.06727(14) 0.0330(8) Uani 1 1 d . . . . .
H16A H 0.536173 0.478807 0.078200 0.050 Uiso 1 1 calc R U . . .
H16B H 0.413024 0.504157 0.065234 0.050 Uiso 1 1 calc R U . . .
H16C H 0.462333 0.441363 0.029617 0.050 Uiso 1 1 calc R U . . .
C41 C 0.7677(3) 0.39688(18) 0.36223(16) 0.0424(9) Uani 1 1 d . . . . .
H41 H 0.828873 0.394713 0.337857 0.051 Uiso 1 1 calc R U . . .
C27 C 0.1910(3) 0.13695(16) 0.28760(14) 0.0321(8) Uani 1 1 d . . . . .
H27 H 0.259341 0.125382 0.305602 0.039 Uiso 1 1 calc R U . . .
C34 C 0.2552(3) -0.01308(18) 0.10036(15) 0.0389(9) Uani 1 1 d . . . . .
H34 H 0.202120 -0.048750 0.097412 0.047 Uiso 1 1 calc R U . . .
C24 C 0.4656(3) 0.11417(18) 0.25068(16) 0.0428(9) Uani 1 1 d . . . . .
H24A H 0.525992 0.105222 0.224685 0.064 Uiso 1 1 calc R U . . .
H24B H 0.418244 0.073488 0.252283 0.064 Uiso 1 1 calc R U . . .
H24C H 0.495619 0.124357 0.289256 0.064 Uiso 1 1 calc R U . . .
C20 C 0.9607(3) 0.15998(18) 0.06060(14) 0.0333(8) Uani 1 1 d . . . . .
H20 H 1.032239 0.167319 0.046624 0.040 Uiso 1 1 calc R U . . .
C31 C 0.0832(3) 0.17375(19) 0.20495(15) 0.0376(9) Uani 1 1 d . . . . .
H31 H 0.077130 0.187883 0.165928 0.045 Uiso 1 1 calc R U . . .
C47 C 0.7669(3) 0.4120(2) 0.17777(15) 0.0407(9) Uani 1 1 d . . . . .
H47 H 0.761418 0.364337 0.168903 0.049 Uiso 1 1 calc R U . . .
C38 C 0.7247(3) 0.26664(18) 0.26322(16) 0.0375(9) Uani 1 1 d . . . . .
H38A H 0.716929 0.253739 0.303639 0.056 Uiso 1 1 calc R U . . .
H38B H 0.795393 0.289678 0.258432 0.056 Uiso 1 1 calc R U . . .
H38C H 0.721346 0.225183 0.239209 0.056 Uiso 1 1 calc R U . . .
B1 B 0.3014(3) 0.16259(18) 0.18990(15) 0.0220(8) Uani 1 1 d . . . . .
C12 C 0.1333(3) 0.47360(16) 0.15230(13) 0.0283(7) Uani 1 1 d . . . . .
H12 H 0.076955 0.504102 0.139344 0.034 Uiso 1 1 calc R U . . .
C37 C 0.4095(3) 0.09347(19) 0.10961(15) 0.0404(9) Uani 1 1 d . . . . .
H37 H 0.462159 0.129484 0.111446 0.048 Uiso 1 1 calc R U . . .
C50 C 0.7841(3) 0.5518(2) 0.2004(2) 0.0573(12) Uani 1 1 d . . . . .
H50 H 0.788968 0.599716 0.208184 0.069 Uiso 1 1 calc R U . . .
C28 C 0.0943(3) 0.13292(18) 0.31999(15) 0.0405(9) Uani 1 1 d . . . . .
H28 H 0.099098 0.118965 0.359094 0.049 Uiso 1 1 calc R U . . .
C22 C 0.8240(3) 0.08383(18) 0.10069(14) 0.0362(9) Uani 1 1 d . . . . .
H22 H 0.803219 0.039379 0.113446 0.043 Uiso 1 1 calc R U . . .
C51 C 0.7274(3) 0.50797(19) 0.23820(17) 0.0455(10) Uani 1 1 d . . . . .
H51 H 0.696351 0.527147 0.271611 0.055 Uiso 1 1 calc R U . . .
C30 C -0.0138(3) 0.1693(2) 0.23735(18) 0.0501(11) Uani 1 1 d . . . . .
H30 H -0.082783 0.180035 0.219660 0.060 Uiso 1 1 calc R U . . .
C25 C 0.2545(4) 0.2486(2) 0.10643(16) 0.0524(11) Uani 1 1 d . . . . .
H25A H 0.187672 0.275037 0.113397 0.079 Uiso 1 1 calc R U . . .
H25B H 0.235069 0.205336 0.087020 0.079 Uiso 1 1 calc R U . . .
H25C H 0.303034 0.275511 0.082105 0.079 Uiso 1 1 calc R U . . .
C49 C 0.8327(3) 0.5248(3) 0.15193(19) 0.0588(12) Uani 1 1 d . . . . .
H49 H 0.870541 0.554243 0.126617 0.071 Uiso 1 1 calc R U . . .
C29 C -0.0083(3) 0.14933(19) 0.29490(17) 0.0454(10) Uani 1 1 d . . . . .
H29 H -0.072919 0.146873 0.316728 0.054 Uiso 1 1 calc R U . . .
C44 C 0.5901(4) 0.40782(19) 0.43671(16) 0.0475(10) Uani 1 1 d . . . . .
H44 H 0.529382 0.412950 0.461081 0.057 Uiso 1 1 calc R U . . .
C35 C 0.3499(3) -0.01583(19) 0.06749(15) 0.0416(9) Uani 1 1 d . . . . .
H35 H 0.361679 -0.053340 0.042221 0.050 Uiso 1 1 calc R U . . .
C21 C 0.9300(3) 0.09402(18) 0.07983(15) 0.0377(9) Uani 1 1 d . . . . .
H21 H 0.980438 0.056830 0.078691 0.045 Uiso 1 1 calc R U . . .
C48 C 0.8258(3) 0.4550(3) 0.14060(17) 0.0544(12) Uani 1 1 d . . . . .
H48 H 0.860380 0.436103 0.108076 0.065 Uiso 1 1 calc R U . . .
C5 C 0.4960(3) 0.12567(19) 0.46477(14) 0.0368(9) Uani 1 1 d . . . . .
H5 H 0.426311 0.104826 0.469342 0.044 Uiso 1 1 calc R U . . .
C3 C 0.6936(3) 0.1269(2) 0.48417(15) 0.0463(10) Uani 1 1 d . . . . .
H3 H 0.757267 0.106880 0.501649 0.056 Uiso 1 1 calc R U . . .
C43 C 0.6961(4) 0.4070(2) 0.45969(18) 0.0567(12) Uani 1 1 d . . . . .
H43 H 0.707965 0.410116 0.500114 0.068 Uiso 1 1 calc R U . . .
C42 C 0.7863(4) 0.4017(2) 0.42346(19) 0.0575(12) Uani 1 1 d . . . . .
H42 H 0.858943 0.401188 0.439282 0.069 Uiso 1 1 calc R U . . .
C36 C 0.4268(3) 0.0374(2) 0.07245(16) 0.0498(11) Uani 1 1 d . . . . .
H36 H 0.491334 0.035796 0.050538 0.060 Uiso 1 1 calc R U . . .
C4 C 0.5899(3) 0.0970(2) 0.49174(15) 0.0448(10) Uani 1 1 d . . . . .
H4 H 0.583334 0.057233 0.515163 0.054 Uiso 1 1 calc R U . . .
C52 C 0.0404(4) 0.2838(2) 0.4534(2) 0.0753(15) Uani 1 1 d . . . . .
H52A H -0.019740 0.271117 0.426672 0.113 Uiso 1 1 calc R U . . .
H52B H 0.044756 0.334056 0.456418 0.113 Uiso 1 1 calc R U . . .
H52C H 0.026970 0.264130 0.491363 0.113 Uiso 1 1 calc R U . . .

loop_
_atom_site_aniso_label
_atom_site_aniso_U_11
_atom_site_aniso_U_22
_atom_site_aniso_U_33
_atom_site_aniso_U_23
_atom_site_aniso_U_13
_atom_site_aniso_U_12
Dy1 0.01986(8) 0.01706(8) 0.01803(8) 0.00294(6) 0.00402(5) 0.00186(6)
Cl1 0.0402(5) 0.0315(5) 0.0320(4) -0.0129(4) 0.0134(4) -0.0079(4)
O2 0.0266(12) 0.0180(11) 0.0212(11) 0.0027(9) 0.0074(9) 0.0016(8)
O5 0.0218(11) 0.0168(11) 0.0299(12) -0.0010(9) 0.0021(9) 0.0048(8)
O1 0.0232(12) 0.0254(12) 0.0186(11) 0.0051(9) 0.0022(9) 0.0008(9)
O3 0.0225(11) 0.0196(11) 0.0258(11) 0.0047(9) -0.0013(9) 0.0021(9)
O6 0.0210(11) 0.0165(11) 0.0262(11) 0.0001(9) 0.0011(9) 0.0052(8)
O4 0.0276(12) 0.0216(11) 0.0209(11) 0.0034(9) -0.0039(9) -0.0001(9)
N7 0.0330(16) 0.0206(14) 0.0257(14) 0.0107(11) 0.0126(12) 0.0072(11)
N5 0.0218(14) 0.0224(14) 0.0205(13) 0.0026(11) 0.0058(10) 0.0023(10)
N6 0.0275(15) 0.0234(15) 0.0248(14) 0.0108(11) 0.0115(11) 0.0072(11)
N2 0.0282(15) 0.0273(15) 0.0181(13) 0.0079(11) 0.0076(11) 0.0053(11)
N4 0.0228(14) 0.0180(14) 0.0216(13) 0.0006(11) 0.0025(10) 0.0024(10)
N3 0.0259(15) 0.0195(14) 0.0183(13) 0.0026(10) 0.0028(11) 0.0015(10)
O7 0.0552(17) 0.0447(17) 0.0400(15) 0.0103(13) 0.0201(13) 0.0001(13)
N1 0.0318(16) 0.0433(18) 0.0196(14) 0.0123(12) 0.0077(11) 0.0108(13)
C15 0.0243(17) 0.0207(17) 0.0210(16) 0.0036(13) 0.0015(13) 0.0012(12)
C18 0.0283(17) 0.0231(17) 0.0176(15) 0.0013(13) 0.0022(13) 0.0074(13)
C17 0.0222(17) 0.0220(17) 0.0181(15) 0.0006(12) 0.0023(12) 0.0015(12)
C14 0.0279(17) 0.0162(16) 0.0194(16) 0.0006(12) 0.0022(13) 0.0020(12)
C32 0.0265(18) 0.0215(17) 0.0247(17) 0.0006(13) -0.0002(13) -0.0003(13)
C39 0.033(2) 0.0227(19) 0.055(2) -0.0069(16) 0.0004(17) 0.0070(14)
C40 0.036(2) 0.0143(16) 0.0334(19) 0.0004(14) -0.0028(15) 0.0011(13)
C19 0.0326(19) 0.0245(18) 0.0258(17) -0.0010(14) 0.0073(14) 0.0000(14)
C6 0.036(2) 0.0281(18) 0.0193(16) 0.0009(14) 0.0028(14) 0.0052(14)
C33 0.037(2) 0.0296(19) 0.0320(19) -0.0014(15) 0.0086(15) -0.0038(15)
C46 0.0206(17) 0.0257(18) 0.0362(19) 0.0039(14) 0.0024(14) 0.0002(13)
C1 0.043(2) 0.037(2) 0.0322(19) 0.0088(16) -0.0081(16) -0.0051(17)
C7 0.0297(18) 0.0213(18) 0.0194(16) -0.0006(13) 0.0026(13) 0.0019(13)
C23 0.0304(19) 0.0260(19) 0.0322(18) 0.0054(14) 0.0091(14) 0.0048(14)
C45 0.049(2) 0.0258(19) 0.0268(19) -0.0008(14) 0.0052(16) -0.0070(15)
C10 0.0226(16) 0.0174(16) 0.0206(16) -0.0017(12) 0.0012(12) 0.0006(12)
C11 0.0235(18) 0.0294(19) 0.0275(17) -0.0004(14) 0.0046(14) 0.0044(13)
C13 0.0306(18) 0.0195(17) 0.0211(16) 0.0024(13) 0.0009(13) 0.0038(13)
B2 0.025(2) 0.0190(19) 0.031(2) 0.0002(15) 0.0036(16) 0.0029(14)
C26 0.0257(18) 0.0196(17) 0.0271(17) -0.0073(13) 0.0007(13) -0.0020(12)
C8 0.0251(18) 0.0186(16) 0.0229(16) -0.0007(13) 0.0048(13) 0.0011(12)
C2 0.039(2) 0.053(3) 0.040(2) 0.0115(19) -0.0123(17) -0.0085(18)
C9 0.0290(19) 0.034(2) 0.0306(18) 0.0043(15) 0.0085(14) 0.0059(14)
C16 0.033(2) 0.0285(19) 0.0378(19) 0.0150(15) 0.0133(15) 0.0073(14)
C41 0.044(2) 0.038(2) 0.045(2) -0.0104(18) -0.0097(18) 0.0068(17)
C27 0.036(2) 0.0258(19) 0.0348(19) -0.0001(15) 0.0069(15) -0.0038(14)
C34 0.051(2) 0.025(2) 0.041(2) -0.0040(16) 0.0032(17) -0.0104(16)
C24 0.049(2) 0.034(2) 0.045(2) 0.0069(18) -0.0064(18) 0.0063(17)
C20 0.0247(19) 0.038(2) 0.037(2) -0.0112(16) 0.0023(15) 0.0054(14)
C31 0.030(2) 0.050(2) 0.033(2) -0.0088(17) -0.0002(15) 0.0057(16)
C47 0.031(2) 0.052(2) 0.039(2) -0.0045(18) 0.0045(16) -0.0169(17)
C38 0.032(2) 0.0269(19) 0.053(2) -0.0066(17) -0.0066(17) 0.0094(15)
B1 0.024(2) 0.0208(19) 0.0209(18) 0.0016(15) -0.0004(15) -0.0006(14)
C12 0.0273(18) 0.0269(18) 0.0305(18) -0.0012(14) -0.0003(14) 0.0083(13)
C37 0.034(2) 0.043(2) 0.045(2) -0.0148(18) 0.0117(17) -0.0066(16)
C50 0.039(2) 0.032(2) 0.101(4) 0.017(2) 0.011(2) -0.0085(17)
C28 0.056(3) 0.032(2) 0.035(2) -0.0050(16) 0.0175(18) -0.0128(17)
C22 0.043(2) 0.0250(19) 0.040(2) 0.0056(16) 0.0057(17) 0.0064(15)
C51 0.039(2) 0.032(2) 0.066(3) -0.0002(19) 0.0151(19) -0.0024(16)
C30 0.026(2) 0.063(3) 0.061(3) -0.024(2) 0.0039(18) 0.0059(18)
C25 0.066(3) 0.049(3) 0.040(2) 0.009(2) -0.022(2) -0.015(2)
C49 0.032(2) 0.078(3) 0.067(3) 0.035(3) 0.006(2) -0.012(2)
C29 0.037(2) 0.043(2) 0.057(3) -0.0259(19) 0.0228(19) -0.0162(17)
C44 0.073(3) 0.038(2) 0.032(2) -0.0008(17) 0.006(2) -0.008(2)
C35 0.057(3) 0.030(2) 0.038(2) -0.0109(16) 0.0065(18) 0.0035(17)
C21 0.039(2) 0.030(2) 0.044(2) -0.0040(16) 0.0020(17) 0.0144(16)
C48 0.037(2) 0.084(4) 0.043(2) 0.005(2) 0.0084(18) -0.021(2)
C5 0.038(2) 0.044(2) 0.0284(19) 0.0084(16) 0.0034(16) 0.0003(16)
C3 0.047(3) 0.053(3) 0.037(2) 0.0141(19) -0.0146(18) 0.0095(19)
C43 0.094(4) 0.039(3) 0.037(2) 0.0011(19) -0.007(2) 0.004(2)
C42 0.063(3) 0.048(3) 0.059(3) -0.010(2) -0.031(2) 0.015(2)
C36 0.042(2) 0.057(3) 0.051(2) -0.020(2) 0.0197(19) -0.0008(19)
C4 0.047(2) 0.050(2) 0.037(2) 0.0195(18) -0.0043(18) 0.0056(19)
C52 0.071(3) 0.077(4) 0.079(3) 0.021(3) 0.038(3) 0.017(3)

loop_
_atom_type_symbol
_atom_type_description
_atom_type_scat_dispersion_real
_atom_type_scat_dispersion_imag
_atom_type_scat_source
C C 0.0033 0.0016 'International Tables Vol C Tables 4.2.6.8 and 6.1.1.4'
H H 0.0000 0.0000 'International Tables Vol C Tables 4.2.6.8 and 6.1.1.4'
B B 0.0013 0.0007 'International Tables Vol C Tables 4.2.6.8 and 6.1.1.4'
Cl Cl 0.1484 0.1585 'International Tables Vol C Tables 4.2.6.8 and 6.1.1.4'
Dy Dy -0.1892 4.4098 'International Tables Vol C Tables 4.2.6.8 and 6.1.1.4'
N N 0.0061 0.0033 'International Tables Vol C Tables 4.2.6.8 and 6.1.1.4'
O O 0.0106 0.0060 'International Tables Vol C Tables 4.2.6.8 and 6.1.1.4'

loop_
_geom_angle_atom_site_label_1
_geom_angle_atom_site_label_2
_geom_angle_atom_site_label_3
_geom_angle
_geom_angle_site_symmetry_1
_geom_angle_site_symmetry_3
_geom_angle_publ_flag
O3 Dy1 O6 154.88(7) . . ?
O3 Dy1 O5 111.80(7) . . ?
O6 Dy1 O5 56.80(6) . . ?
O3 Dy1 O4 56.77(7) . . ?
O6 Dy1 O4 144.32(7) . . ?
O5 Dy1 O4 150.78(6) . . ?
O3 Dy1 O1 71.29(7) . . ?
O6 Dy1 O1 83.64(7) . . ?
O5 Dy1 O1 72.37(6) . . ?
O4 Dy1 O1 120.30(7) . . ?
O3 Dy1 O2 78.93(6) . . ?
O6 Dy1 O2 112.48(6) . . ?
O5 Dy1 O2 69.51(7) . . ?
O4 Dy1 O2 81.52(7) . . ?
O1 Dy1 O2 117.08(6) . . ?
O3 Dy1 N5 126.47(7) . . ?
O6 Dy1 N5 77.93(7) . . ?
O5 Dy1 N5 89.82(7) . . ?
O4 Dy1 N5 80.22(7) . . ?
O1 Dy1 N5 159.46(7) . . ?
O2 Dy1 N5 63.32(7) . . ?
O3 Dy1 N3 85.65(7) . . ?
O6 Dy1 N3 84.24(7) . . ?
O5 Dy1 N3 123.14(7) . . ?
O4 Dy1 N3 84.64(7) . . ?
O1 Dy1 N3 62.81(7) . . ?
O2 Dy1 N3 163.27(7) . . ?
N5 Dy1 N3 123.35(8) . . ?
O3 Dy1 N4 121.09(7) . . ?
O6 Dy1 N4 73.23(7) . . ?
O5 Dy1 N4 127.04(7) . . ?
O4 Dy1 N4 71.63(7) . . ?
O1 Dy1 N4 121.21(7) . . ?
O2 Dy1 N4 121.67(7) . . ?
N5 Dy1 N4 61.71(7) . . ?
N3 Dy1 N4 61.68(7) . . ?
O3 Dy1 B1 28.40(8) . . ?
O6 Dy1 B1 164.05(8) . . ?
O5 Dy1 B1 137.30(8) . . ?
O4 Dy1 B1 28.84(8) . . ?
O1 Dy1 B1 93.92(8) . . ?
O2 Dy1 B1 82.69(8) . . ?
N5 Dy1 B1 106.27(8) . . ?
N3 Dy1 B1 80.66(8) . . ?
N4 Dy1 B1 94.94(9) . . ?
C17 O2 Dy1 117.98(17) . . ?
C38 O5 B2 120.6(3) . . ?
C38 O5 Dy1 131.07(19) . . ?
B2 O5 Dy1 103.61(17) . . ?
C7 O1 Dy1 122.1(2) . . ?
C24 O3 B1 121.5(2) . . ?
C24 O3 Dy1 131.7(2) . . ?
B1 O3 Dy1 104.03(16) . . ?
C39 O6 B2 118.6(2) . . ?
C39 O6 Dy1 137.28(19) . . ?
B2 O6 Dy1 103.65(16) . . ?
C25 O4 B1 121.7(3) . . ?
C25 O4 Dy1 135.36(19) . . ?
B1 O4 Dy1 102.30(17) . . ?
C17 N7 C18 129.5(2) . . ?
C15 N5 N6 118.8(2) . . ?
C15 N5 Dy1 124.16(17) . . ?
N6 N5 Dy1 114.75(17) . . ?
N5 N6 C17 116.0(2) . . ?
N3 N2 C7 114.9(2) . . ?
C14 N4 C10 118.7(2) . . ?
C14 N4 Dy1 120.82(17) . . ?
C10 N4 Dy1 120.37(18) . . ?
C8 N3 N2 119.9(2) . . ?
C8 N3 Dy1 123.40(18) . . ?
N2 N3 Dy1 115.37(17) . . ?
C7 N1 C6 124.8(2) . . ?
N5 C15 C14 114.0(2) . . ?
N5 C15 C16 122.8(3) . . ?
C14 C15 C16 123.1(3) . . ?
C23 C18 C19 120.5(3) . . ?
C23 C18 N7 123.7(3) . . ?
C19 C18 N7 115.7(3) . . ?
O2 C17 N7 126.2(3) . . ?
O2 C17 N6 121.1(2) . . ?
N7 C17 N6 112.7(2) . . ?
N4 C14 C13 122.3(3) . . ?
N4 C14 C15 115.5(3) . . ?
C13 C14 C15 122.2(3) . . ?
C33 C32 C37 115.8(3) . . ?
C33 C32 B1 123.8(3) . . ?
C37 C32 B1 120.5(3) . . ?
C41 C40 C45 115.7(3) . . ?
C41 C40 B2 123.1(3) . . ?
C45 C40 B2 121.2(3) . . ?
C20 C19 C18 119.9(3) . . ?
C1 C6 C5 120.2(3) . . ?
C1 C6 N1 122.3(3) . . ?
C5 C6 N1 117.5(3) . . ?
C32 C33 C34 122.7(3) . . ?
C51 C46 C47 115.2(3) . . ?
C51 C46 B2 121.6(3) . . ?
C47 C46 B2 122.8(3) . . ?
C6 C1 C2 119.2(3) . . ?
O1 C7 N1 123.8(3) . . ?
O1 C7 N2 120.9(3) . . ?
N1 C7 N2 115.3(2) . . ?
C18 C23 C22 118.8(3) . . ?
C44 C45 C40 123.4(4) . . ?
N4 C10 C11 121.6(3) . . ?
N4 C10 C8 116.0(3) . . ?
C11 C10 C8 122.3(2) . . ?
C12 C11 C10 118.9(3) . . ?
C12 C13 C14 118.6(3) . . ?
O5 B2 O6 95.7(2) . . ?
O5 B2 C46 110.6(2) . . ?
O6 B2 C46 111.6(3) . . ?
O5 B2 C40 113.6(3) . . ?
O6 B2 C40 110.4(2) . . ?
C46 B2 C40 113.7(3) . . ?
C31 C26 C27 115.3(3) . . ?
C31 C26 B1 122.1(3) . . ?
C27 C26 B1 122.6(3) . . ?
N3 C8 C10 114.7(2) . . ?
N3 C8 C9 124.9(3) . . ?
C10 C8 C9 120.4(3) . . ?
C3 C2 C1 121.1(4) . . ?
C40 C41 C42 121.5(4) . . ?
C28 C27 C26 122.0(3) . . ?
C35 C34 C33 119.7(3) . . ?
C19 C20 C21 120.1(3) . . ?
C26 C31 C30 122.6(3) . . ?
C48 C47 C46 123.0(4) . . ?
O3 B1 O4 95.5(2) . . ?
O3 B1 C32 112.4(2) . . ?
O4 B1 C32 112.9(2) . . ?
O3 B1 C26 109.9(2) . . ?
O4 B1 C26 110.8(2) . . ?
C32 B1 C26 113.9(3) . . ?
O3 B1 Dy1 47.57(12) . . ?
O4 B1 Dy1 48.85(13) . . ?
C32 B1 Dy1 132.75(19) . . ?
C26 B1 Dy1 113.33(19) . . ?
C13 C12 C11 119.8(3) . . ?
C36 C37 C32 122.0(3) . . ?
C49 C50 C51 120.1(4) . . ?
C29 C28 C27 120.7(3) . . ?
C21 C22 C23 121.2(3) . . ?
C46 C51 C50 122.1(3) . . ?
C29 C30 C31 120.5(4) . . ?
C48 C49 C50 120.0(3) . . ?
C30 C29 C28 118.8(3) . . ?
C43 C44 C45 119.4(4) . . ?
C36 C35 C34 119.1(3) . . ?
C22 C21 C20 119.4(3) . . ?
C49 C48 C47 119.5(4) . . ?
C4 C5 C6 119.8(3) . . ?
C2 C3 C4 119.4(4) . . ?
C44 C43 C42 120.3(4) . . ?
C43 C42 C41 119.5(4) . . ?
C35 C36 C37 120.7(3) . . ?
C3 C4 C5 120.3(3) . . ?

loop_
_geom_bond_atom_site_label_1
_geom_bond_atom_site_label_2
_geom_bond_distance
_geom_bond_site_symmetry_2
_geom_bond_publ_flag
Dy1 O3 2.3343(19) . ?
Dy1 O6 2.3489(19) . ?
Dy1 O5 2.351(2) . ?
Dy1 O4 2.365(2) . ?
Dy1 O1 2.4086(18) . ?
Dy1 O2 2.4646(17) . ?
Dy1 N5 2.509(2) . ?
Dy1 N3 2.541(2) . ?
Dy1 N4 2.554(2) . ?
Dy1 B1 3.068(3) . ?
O2 C17 1.239(3) . ?
O5 C38 1.418(4) . ?
O5 B2 1.507(4) . ?
O1 C7 1.230(3) . ?
O3 C24 1.409(4) . ?
O3 B1 1.504(4) . ?
O6 C39 1.420(3) . ?
O6 B2 1.509(4) . ?
O4 C25 1.415(4) . ?
O4 B1 1.515(4) . ?
N7 C17 1.340(3) . ?
N7 C18 1.413(4) . ?
N5 C15 1.287(4) . ?
N5 N6 1.359(3) . ?
N6 C17 1.369(4) . ?
N2 N3 1.367(3) . ?
N2 C7 1.368(4) . ?
N4 C14 1.348(3) . ?
N4 C10 1.354(3) . ?
N3 C8 1.282(4) . ?
O7 C52 1.393(4) . ?
N1 C7 1.351(4) . ?
N1 C6 1.423(4) . ?
C15 C14 1.476(4) . ?
C15 C16 1.494(4) . ?
C18 C23 1.377(4) . ?
C18 C19 1.388(4) . ?
C14 C13 1.382(4) . ?
C32 C33 1.384(4) . ?
C32 C37 1.394(4) . ?
C32 B1 1.622(4) . ?
C40 C41 1.381(5) . ?
C40 C45 1.402(4) . ?
C40 B2 1.624(5) . ?
C19 C20 1.380(4) . ?
C6 C1 1.367(5) . ?
C6 C5 1.390(4) . ?
C33 C34 1.392(4) . ?
C46 C51 1.384(5) . ?
C46 C47 1.390(4) . ?
C46 B2 1.624(4) . ?
C1 C2 1.386(5) . ?
C23 C22 1.389(4) . ?
C45 C44 1.373(5) . ?
C10 C11 1.389(4) . ?
C10 C8 1.479(4) . ?
C11 C12 1.380(4) . ?
C13 C12 1.380(4) . ?
C26 C31 1.390(4) . ?
C26 C27 1.402(4) . ?
C26 B1 1.631(4) . ?
C8 C9 1.497(4) . ?
C2 C3 1.372(5) . ?
C41 C42 1.410(5) . ?
C27 C28 1.388(4) . ?
C34 C35 1.373(5) . ?
C20 C21 1.382(5) . ?
C31 C30 1.392(5) . ?
C47 C48 1.383(5) . ?
C37 C36 1.381(5) . ?
C50 C49 1.362(6) . ?
C50 C51 1.389(5) . ?
C28 C29 1.374(5) . ?
C22 C21 1.377(4) . ?
C30 C29 1.365(5) . ?
C49 C48 1.355(6) . ?
C44 C43 1.357(6) . ?
C35 C36 1.369(5) . ?
C5 C4 1.377(5) . ?
C3 C4 1.377(5) . ?
C43 C42 1.378(6) . ?
